data_7202402
loop_
_publ_author_name
'Liu, Cai-Ming'
'Zuo, Jing-Lin'
'Zhang, De-Qing'
'Zhu, Dao-Ben'

_publ_section_title
;
 Carboxylic acid-dependent assembly of neodymium--organic frameworks
 with attractive topologies and second-order nonlinear optical and/or
 magnetic properties
;
_journal_issue 11
_journal_name_full CrystEngComm
_journal_page_first 1674
_journal_paper_doi 10.1039/b811524a
_journal_volume 10
_journal_year 2008
_chemical_formula_sum 'C18 H20 N3 Nd O13'
_chemical_formula_weight 630.61
_chemical_name_systematic
;
?
;
_space_group_IT_number 2
_symmetry_cell_setting triclinic
_symmetry_space_group_name_Hall '-P 1'
_symmetry_space_group_name_H-M 'P -1'
_atom_sites_solution_hydrogens geom
_atom_sites_solution_primary direct
_atom_sites_solution_secondary difmap
_audit_creation_method SHELXL-97
_cell_angle_alpha 66.45(3)
_cell_angle_beta 85.96(3)
_cell_angle_gamma 78.70(3)
_cell_formula_units_Z 2
_cell_length_a 9.180(2)
_cell_length_b 10.517(2)
_cell_length_c 13.026(3)
_cell_measurement_temperature 293(2)
_cell_volume 1130.5(5)
_computing_cell_refinement SMART
_computing_data_collection 'SMART (Bruker, 2000)'
_computing_data_reduction 'SAINT (Bruker, 2000)'
_computing_molecular_graphics 'SHELXL-97 (Sheldrick, 1997)'
_computing_publication_material 'SHELXL-97 (Sheldrick, 1997)'
_computing_structure_refinement 'SHELXL-97 (Sheldrick, 1997)'
_computing_structure_solution 'SHELXS-97 (Sheldrick, 1990)'
_diffrn_ambient_temperature 293(2)
_diffrn_detector_area_resol_mean '15x15 microns'
_diffrn_measured_fraction_theta_full 0.990
_diffrn_measured_fraction_theta_max 0.990
_diffrn_measurement_device_type 'CCD area dtetector'
_diffrn_measurement_method 'phi and omega scans'
_diffrn_radiation_monochromator graphite
_diffrn_radiation_source 'fine-focus sealed tube'
_diffrn_radiation_type MoK\a
_diffrn_radiation_wavelength 0.71073
_diffrn_reflns_av_R_equivalents 0.0146
_diffrn_reflns_av_sigmaI/netI 0.0253
_diffrn_reflns_limit_h_max 11
_diffrn_reflns_limit_h_min -10
_diffrn_reflns_limit_k_max 12
_diffrn_reflns_limit_k_min -9
_diffrn_reflns_limit_l_max 16
_diffrn_reflns_limit_l_min -14
_diffrn_reflns_number 6924
_diffrn_reflns_theta_full 26.00
_diffrn_reflns_theta_max 26.00
_diffrn_reflns_theta_min 2.15
_exptl_absorpt_coefficient_mu 2.371
_exptl_absorpt_correction_T_max 1.000000
_exptl_absorpt_correction_T_min 0.750497
_exptl_absorpt_correction_type 'empirical(SADABS, Sheldrick 1996)'
_exptl_crystal_density_diffrn 1.853
_exptl_crystal_density_method 'not measured'
_exptl_crystal_F_000 626
_exptl_crystal_size_max 0.40
_exptl_crystal_size_mid 0.20
_exptl_crystal_size_min 0.05
_refine_diff_density_max 0.599
_refine_diff_density_min -0.314
_refine_diff_density_rms 0.073
_refine_ls_extinction_method none
_refine_ls_goodness_of_fit_ref 1.048
_refine_ls_hydrogen_treatment constr
_refine_ls_matrix_type full
_refine_ls_number_parameters 316
_refine_ls_number_reflns 4400
_refine_ls_number_restraints 0
_refine_ls_restrained_S_all 1.048
_refine_ls_R_factor_all 0.0192
_refine_ls_R_factor_gt 0.0185
_refine_ls_shift/su_max 0.001
_refine_ls_shift/su_mean 0.000
_refine_ls_structure_factor_coef Fsqd
_refine_ls_weighting_details 'calc w=1/[\s^2^(Fo^2^)+(0.0236P)^2^+0.7488P] where P=(Fo^2^+2Fc^2^)/3'
_refine_ls_weighting_scheme calc
_refine_ls_wR_factor_gt 0.0481
_refine_ls_wR_factor_ref 0.0486
_reflns_number_gt 4272
_reflns_number_total 4400
_reflns_threshold_expression >2sigma(I)
_cod_data_source_file b811524a.txt
_cod_data_source_block 3
_cod_depositor_comments
;
The following automatic conversions were performed:
'_symmetry_cell_setting' value 'TRICLINIC' changed to 'triclinic'
according to '/home/saulius/struct/CIF-dictionaries/cif_core.dic'
dictionary named 'cif_core.dic' version 2.4.1 from 2010-06-29.

Automatic conversion script
Id: cif_fix_enum 1527 2010-12-29 10:47:43Z saulius 
;
_cod_original_cell_volume 1130.5(4)
_cod_original_sg_symbol_H-M P-1
_cod_database_code 7202402

loop_
_symmetry_equiv_pos_as_xyz
'x, y, z'
'-x, -y, -z'

loop_
_atom_site_label
_atom_site_type_symbol
_atom_site_fract_x
_atom_site_fract_y
_atom_site_fract_z
_atom_site_U_iso_or_equiv
_atom_site_adp_type
_atom_site_occupancy
_atom_site_symmetry_multiplicity
_atom_site_calc_flag
_atom_site_refinement_flags
_atom_site_disorder_assembly
_atom_site_disorder_group
Nd1 Nd -0.222208(11) -0.002763(11) 0.966834(9) 0.01744(5) Uani 1 1 d . . .
C1 C -0.0153(2) 0.1487(2) 0.78232(19) 0.0222(4) Uani 1 1 d . . .
C2 C 0.0613(2) 0.2288(2) 0.67852(19) 0.0233(5) Uani 1 1 d . . .
C3 C -0.0032(3) 0.2754(3) 0.5713(2) 0.0319(5) Uani 1 1 d . . .
H3A H -0.0946 0.2537 0.5648 0.038 Uiso 1 1 calc R . .
C4 C 0.0659(3) 0.3512(3) 0.4779(2) 0.0381(6) Uani 1 1 d . . .
H4A H 0.0228 0.3787 0.4080 0.046 Uiso 1 1 calc R . .
C5 C 0.2047(3) 0.3895(3) 0.4857(2) 0.0307(5) Uani 1 1 d . . .
C6 C 0.1971(3) 0.2588(3) 0.6845(2) 0.0272(5) Uani 1 1 d . . .
H6A H 0.2441 0.2261 0.7536 0.033 Uiso 1 1 calc R . .
C7 C 0.0909(2) -0.2348(2) 0.94723(19) 0.0230(5) Uani 1 1 d . . .
C8 C 0.1485(3) -0.3695(2) 0.9311(2) 0.0254(5) Uani 1 1 d . . .
C9 C 0.2865(3) -0.4537(3) 0.9784(3) 0.0357(6) Uani 1 1 d . . .
H9A H 0.3464 -0.4206 1.0131 0.043 Uiso 1 1 calc R . .
C10 C 0.3326(3) -0.5818(3) 0.9740(3) 0.0381(6) Uani 1 1 d . . .
H10A H 0.4237 -0.6352 1.0057 0.046 Uiso 1 1 calc R . .
C11 C 0.2443(3) -0.6357(2) 0.9219(2) 0.0261(5) Uani 1 1 d . . .
C12 C 0.0656(3) -0.4206(2) 0.8795(2) 0.0268(5) Uani 1 1 d . . .
H12A H -0.0253 -0.3675 0.8473 0.032 Uiso 1 1 calc R . .
C13 C -0.4980(2) -0.0579(2) 0.83831(19) 0.0221(4) Uani 1 1 d . . .
C14 C -0.5510(3) -0.0941(3) 0.7487(2) 0.0290(5) Uani 1 1 d . . .
C15 C -0.4515(3) -0.1408(4) 0.6779(3) 0.0539(9) Uani 1 1 d . . .
H15A H -0.3497 -0.1545 0.6888 0.065 Uiso 1 1 calc R . .
C16 C -0.5033(4) -0.1660(5) 0.5941(4) 0.0692(12) Uani 1 1 d . . .
H16A H -0.4357 -0.1982 0.5492 0.083 Uiso 1 1 calc R . .
C17 C -0.6580(3) -0.1447(4) 0.5728(3) 0.0496(8) Uani 1 1 d . . .
C18 C -0.6980(3) -0.0798(3) 0.7313(2) 0.0288(5) Uani 1 1 d . . .
H18A H -0.7659 -0.0521 0.7782 0.035 Uiso 1 1 calc R . .
N1 N 0.2644(2) 0.3357(2) 0.59082(17) 0.0296(4) Uani 1 1 d . . .
H1A H 0.3507 0.3517 0.5980 0.036 Uiso 1 1 calc R . .
N2 N 0.1141(2) -0.5481(2) 0.87448(18) 0.0276(4) Uani 1 1 d . . .
H2A H 0.0598 -0.5759 0.8393 0.033 Uiso 1 1 calc R . .
N3 N -0.7488(2) -0.1049(3) 0.6472(2) 0.0363(5) Uani 1 1 d . . .
H3B H -0.8432 -0.0954 0.6401 0.044 Uiso 1 1 calc R . .
O1W O -0.41245(18) 0.21439(17) 0.86161(14) 0.0290(4) Uani 1 1 d . . .
O1 O -0.14494(18) 0.13356(18) 0.77401(14) 0.0297(4) Uani 1 1 d . . .
O2 O 0.05208(19) 0.09786(17) 0.87544(13) 0.0274(4) Uani 1 1 d . . .
O2W O 0.1484(2) 0.5654(2) 0.20232(17) 0.0462(5) Uani 1 1 d . . .
O3 O 0.2733(2) 0.4653(2) 0.40582(16) 0.0432(5) Uani 1 1 d . . .
O3W O -1.0654(3) -0.0805(3) 0.6582(2) 0.0583(6) Uani 1 1 d . . .
O4 O -0.03956(17) -0.17320(17) 0.91448(15) 0.0274(4) Uani 1 1 d . . .
O4W O 0.5643(2) 0.3241(2) 0.62331(17) 0.0413(5) Uani 1 1 d . . .
O5 O 0.17790(18) -0.19752(17) 0.99492(15) 0.0282(4) Uani 1 1 d . . .
O6 O 0.27866(19) -0.75501(16) 0.91754(14) 0.0280(4) Uani 1 1 d . . .
O7 O -0.36120(18) -0.06922(19) 0.84750(15) 0.0301(4) Uani 1 1 d . . .
O8 O -0.59414(19) -0.01645(18) 0.89792(14) 0.0294(4) Uani 1 1 d . . .
O9 O -0.7148(3) -0.1578(3) 0.4936(2) 0.0665(7) Uani 1 1 d . . .
H1WA H -0.4055 0.2418 0.7915 0.080 Uiso 1 1 d R . .
H1WB H -0.4988 0.2088 0.8893 0.080 Uiso 1 1 d R . .
H2WA H 0.1976 0.5416 0.2626 0.080 Uiso 1 1 d R . .
H2WB H 0.1916 0.6297 0.1578 0.080 Uiso 1 1 d R . .
H4WA H 0.6023 0.2634 0.5961 0.080 Uiso 1 1 d R . .
H4WB H 0.6210 0.3837 0.6030 0.080 Uiso 1 1 d R . .
H3WA H -1.1195 -0.0077 0.6107 0.080 Uiso 1 1 d R . .
H3WB H -1.0995 -0.0555 0.7117 0.080 Uiso 1 1 d R . .

loop_
_atom_site_aniso_label
_atom_site_aniso_U_11
_atom_site_aniso_U_22
_atom_site_aniso_U_33
_atom_site_aniso_U_23
_atom_site_aniso_U_13
_atom_site_aniso_U_12
Nd1 0.01629(7) 0.01785(7) 0.02012(7) -0.00904(5) 0.00022(4) -0.00416(4)
C1 0.0223(11) 0.0209(10) 0.0228(11) -0.0087(9) 0.0014(9) -0.0032(8)
C2 0.0214(11) 0.0250(11) 0.0232(11) -0.0085(9) 0.0017(9) -0.0063(9)
C3 0.0254(12) 0.0403(14) 0.0285(13) -0.0083(11) -0.0022(10) -0.0131(10)
C4 0.0330(14) 0.0531(17) 0.0237(12) -0.0050(11) -0.0055(10) -0.0178(12)
C5 0.0287(12) 0.0355(13) 0.0237(12) -0.0059(10) 0.0003(10) -0.0088(10)
C6 0.0246(12) 0.0334(12) 0.0209(11) -0.0067(9) -0.0014(9) -0.0074(10)
C7 0.0221(11) 0.0216(11) 0.0276(12) -0.0112(9) 0.0042(9) -0.0076(9)
C8 0.0223(11) 0.0227(11) 0.0340(13) -0.0135(10) 0.0028(9) -0.0060(9)
C9 0.0247(12) 0.0349(14) 0.0585(18) -0.0290(13) -0.0048(12) -0.0054(10)
C10 0.0250(13) 0.0325(14) 0.0611(19) -0.0238(13) -0.0078(12) -0.0007(10)
C11 0.0242(11) 0.0236(11) 0.0323(13) -0.0126(10) 0.0048(10) -0.0066(9)
C12 0.0241(11) 0.0232(11) 0.0325(13) -0.0113(10) -0.0022(10) -0.0017(9)
C13 0.0229(11) 0.0212(10) 0.0237(11) -0.0096(9) 0.0009(9) -0.0062(9)
C14 0.0249(12) 0.0357(13) 0.0334(13) -0.0208(11) 0.0003(10) -0.0055(10)
C15 0.0242(14) 0.095(3) 0.068(2) -0.063(2) -0.0020(14) -0.0011(15)
C16 0.0332(16) 0.130(4) 0.083(3) -0.088(3) 0.0016(16) -0.0001(19)
C17 0.0385(16) 0.076(2) 0.0551(19) -0.0482(18) -0.0042(14) -0.0071(15)
C18 0.0239(12) 0.0352(13) 0.0322(13) -0.0184(11) -0.0004(10) -0.0056(10)
N1 0.0206(10) 0.0389(12) 0.0285(11) -0.0092(9) -0.0003(8) -0.0124(9)
N2 0.0275(10) 0.0264(10) 0.0347(11) -0.0168(9) -0.0024(8) -0.0065(8)
N3 0.0232(10) 0.0528(14) 0.0433(13) -0.0288(11) -0.0033(9) -0.0077(10)
O1W 0.0223(8) 0.0296(9) 0.0316(9) -0.0094(7) -0.0005(7) -0.0023(7)
O1 0.0206(8) 0.0385(10) 0.0270(9) -0.0080(7) 0.0026(7) -0.0102(7)
O2 0.0310(9) 0.0276(8) 0.0218(8) -0.0070(7) -0.0032(7) -0.0061(7)
O2W 0.0517(12) 0.0467(12) 0.0387(11) -0.0076(9) -0.0126(9) -0.0211(10)
O3 0.0379(11) 0.0565(12) 0.0284(10) -0.0032(9) 0.0033(8) -0.0243(9)
O3W 0.0406(12) 0.0822(17) 0.0666(16) -0.0466(14) -0.0013(11) -0.0057(12)
O4 0.0213(8) 0.0251(8) 0.0394(10) -0.0177(7) -0.0007(7) -0.0010(6)
O4W 0.0274(9) 0.0546(12) 0.0443(11) -0.0188(9) 0.0022(8) -0.0155(9)
O5 0.0276(9) 0.0238(8) 0.0380(10) -0.0162(7) -0.0034(7) -0.0058(7)
O6 0.0311(9) 0.0198(8) 0.0349(9) -0.0132(7) 0.0038(7) -0.0050(7)
O7 0.0217(8) 0.0395(10) 0.0368(10) -0.0226(8) -0.0029(7) -0.0051(7)
O8 0.0340(9) 0.0332(9) 0.0273(9) -0.0169(7) 0.0065(7) -0.0116(7)
O9 0.0472(13) 0.113(2) 0.0706(17) -0.0691(16) -0.0107(12) -0.0094(13)

loop_
_atom_type_symbol
_atom_type_description
_atom_type_scat_dispersion_real
_atom_type_scat_dispersion_imag
_atom_type_scat_source
C C 0.0033 0.0016 'International Tables Vol C Tables 4.2.6.8 and 6.1.1.4'
H H 0.0000 0.0000 'International Tables Vol C Tables 4.2.6.8 and 6.1.1.4'
N N 0.0061 0.0033 'International Tables Vol C Tables 4.2.6.8 and 6.1.1.4'
O O 0.0106 0.0060 'International Tables Vol C Tables 4.2.6.8 and 6.1.1.4'
Nd Nd -0.1943 3.0179 'International Tables Vol C Tables 4.2.6.8 and 6.1.1.4'

loop_
_geom_angle_atom_site_label_1
_geom_angle_atom_site_label_2
_geom_angle_atom_site_label_3
_geom_angle
_geom_angle_site_symmetry_1
_geom_angle_site_symmetry_3
_geom_angle_publ_flag
O8 Nd1 O2 84.17(6) 2_457 2_557 ?
O8 Nd1 O7 101.19(6) 2_457 . ?
O2 Nd1 O7 143.20(6) 2_557 . ?
O8 Nd1 O5 75.71(6) 2_457 2_557 ?
O2 Nd1 O5 72.80(6) 2_557 2_557 ?
O7 Nd1 O5 143.95(6) . 2_557 ?
O8 Nd1 O4 143.52(6) 2_457 . ?
O2 Nd1 O4 79.40(6) 2_557 . ?
O7 Nd1 O4 75.00(6) . . ?
O5 Nd1 O4 128.31(6) 2_557 . ?
O8 Nd1 O1 140.69(6) 2_457 . ?
O2 Nd1 O1 122.03(6) 2_557 . ?
O7 Nd1 O1 75.72(6) . . ?
O5 Nd1 O1 84.46(6) 2_557 . ?
O4 Nd1 O1 74.57(7) . . ?
O8 Nd1 O6 71.46(6) 2_457 2_547 ?
O2 Nd1 O6 75.28(6) 2_557 2_547 ?
O7 Nd1 O6 72.23(7) . 2_547 ?
O5 Nd1 O6 135.89(6) 2_557 2_547 ?
O4 Nd1 O6 72.93(6) . 2_547 ?
O1 Nd1 O6 138.97(6) . 2_547 ?
O8 Nd1 O1W 74.58(6) 2_457 . ?
O2 Nd1 O1W 141.04(6) 2_557 . ?
O7 Nd1 O1W 74.05(6) . . ?
O5 Nd1 O1W 70.51(6) 2_557 . ?
O4 Nd1 O1W 135.11(6) . . ?
O1 Nd1 O1W 66.84(6) . . ?
O6 Nd1 O1W 125.40(6) 2_547 . ?
O8 Nd1 O2 139.20(5) 2_457 . ?
O2 Nd1 O2 74.91(6) 2_557 . ?
O7 Nd1 O2 116.61(6) . . ?
O5 Nd1 O2 64.85(6) 2_557 . ?
O4 Nd1 O2 66.27(5) . . ?
O1 Nd1 O2 47.27(6) . . ?
O6 Nd1 O2 132.83(6) 2_547 . ?
O1W Nd1 O2 100.51(6) . . ?
O8 Nd1 C1 146.51(6) 2_457 . ?
O2 Nd1 C1 99.07(6) 2_557 . ?
O7 Nd1 C1 95.87(6) . . ?
O5 Nd1 C1 73.57(6) 2_557 . ?
O4 Nd1 C1 68.87(6) . . ?
O1 Nd1 C1 23.05(6) . . ?
O6 Nd1 C1 141.76(6) 2_547 . ?
O1W Nd1 C1 82.85(6) . . ?
O2 Nd1 C1 24.22(6) . . ?
O1 C1 O2 122.0(2) . . ?
O1 C1 C2 118.4(2) . . ?
O2 C1 C2 119.6(2) . . ?
O1 C1 Nd1 50.92(11) . . ?
O2 C1 Nd1 71.09(12) . . ?
C2 C1 Nd1 169.31(16) . . ?
C6 C2 C3 117.8(2) . . ?
C6 C2 C1 120.5(2) . . ?
C3 C2 C1 121.7(2) . . ?
C4 C3 C2 121.1(2) . . ?
C4 C3 H3A 119.5 . . ?
C2 C3 H3A 119.5 . . ?
C3 C4 C5 120.6(2) . . ?
C3 C4 H4A 119.7 . . ?
C5 C4 H4A 119.7 . . ?
O3 C5 N1 119.0(2) . . ?
O3 C5 C4 125.7(2) . . ?
N1 C5 C4 115.3(2) . . ?
N1 C6 C2 120.6(2) . . ?
N1 C6 H6A 119.7 . . ?
C2 C6 H6A 119.7 . . ?
O5 C7 O4 126.7(2) . . ?
O5 C7 C8 115.8(2) . . ?
O4 C7 C8 117.5(2) . . ?
C12 C8 C9 117.6(2) . . ?
C12 C8 C7 121.6(2) . . ?
C9 C8 C7 120.5(2) . . ?
C10 C9 C8 121.1(2) . . ?
C10 C9 H9A 119.5 . . ?
C8 C9 H9A 119.5 . . ?
C9 C10 C11 121.0(2) . . ?
C9 C10 H10A 119.5 . . ?
C11 C10 H10A 119.5 . . ?
O6 C11 N2 120.3(2) . . ?
O6 C11 C10 124.2(2) . . ?
N2 C11 C10 115.5(2) . . ?
N2 C12 C8 120.7(2) . . ?
N2 C12 H12A 119.7 . . ?
C8 C12 H12A 119.7 . . ?
O7 C13 O8 124.6(2) . . ?
O7 C13 C14 117.3(2) . . ?
O8 C13 C14 118.2(2) . . ?
C18 C14 C15 117.4(2) . . ?
C18 C14 C13 120.6(2) . . ?
C15 C14 C13 122.0(2) . . ?
C16 C15 C14 120.5(3) . . ?
C16 C15 H15A 119.7 . . ?
C14 C15 H15A 119.7 . . ?
C15 C16 C17 121.9(3) . . ?
C15 C16 H16A 119.1 . . ?
C17 C16 H16A 119.1 . . ?
O9 C17 N3 119.4(3) . . ?
O9 C17 C16 125.9(3) . . ?
N3 C17 C16 114.7(3) . . ?
C14 C18 N3 121.6(2) . . ?
C14 C18 H18A 119.2 . . ?
N3 C18 H18A 119.2 . . ?
C6 N1 C5 124.4(2) . . ?
C6 N1 H1A 117.8 . . ?
C5 N1 H1A 117.8 . . ?
C12 N2 C11 124.1(2) . . ?
C12 N2 H2A 118.0 . . ?
C11 N2 H2A 118.0 . . ?
C18 N3 C17 123.7(2) . . ?
C18 N3 H3B 118.2 . . ?
C17 N3 H3B 118.2 . . ?
Nd1 O1W H1WA 113.2 . . ?
Nd1 O1W H1WB 112.2 . . ?
H1WA O1W H1WB 117.2 . . ?
C1 O1 Nd1 106.03(14) . . ?
C1 O2 Nd1 169.41(15) . 2_557 ?
C1 O2 Nd1 84.69(13) . . ?
Nd1 O2 Nd1 105.09(6) 2_557 . ?
H2WA O2W H2WB 100.4 . . ?
H3WA O3W H3WB 90.7 . . ?
C7 O4 Nd1 132.62(15) . . ?
H4WA O4W H4WB 105.1 . . ?
C7 O5 Nd1 143.31(15) . 2_557 ?
C11 O6 Nd1 135.37(15) . 2_547 ?
C13 O7 Nd1 129.65(15) . . ?
C13 O8 Nd1 166.17(15) . 2_457 ?

loop_
_geom_bond_atom_site_label_1
_geom_bond_atom_site_label_2
_geom_bond_distance
_geom_bond_site_symmetry_2
_geom_bond_publ_flag
Nd1 O8 2.3915(18) 2_457 ?
Nd1 O2 2.4204(19) 2_557 ?
Nd1 O7 2.4555(18) . ?
Nd1 O5 2.4604(16) 2_557 ?
Nd1 O4 2.4753(17) . ?
Nd1 O1 2.4774(19) . ?
Nd1 O6 2.5236(18) 2_547 ?
Nd1 O1W 2.533(2) . ?
Nd1 O2 2.9142(19) . ?
Nd1 C1 3.067(2) . ?
C1 O1 1.249(3) . ?
C1 O2 1.264(3) . ?
C1 C2 1.490(3) . ?
C2 C6 1.359(3) . ?
C2 C3 1.413(3) . ?
C3 C4 1.354(4) . ?
C3 H3A 0.9300 . ?
C4 C5 1.431(4) . ?
C4 H4A 0.9300 . ?
C5 O3 1.247(3) . ?
C5 N1 1.364(3) . ?
C6 N1 1.351(3) . ?
C6 H6A 0.9300 . ?
C7 O5 1.251(3) . ?
C7 O4 1.259(3) . ?
C7 C8 1.503(3) . ?
C8 C12 1.357(3) . ?
C8 C9 1.416(4) . ?
C9 C10 1.353(4) . ?
C9 H9A 0.9300 . ?
C10 C11 1.416(4) . ?
C10 H10A 0.9300 . ?
C11 O6 1.255(3) . ?
C11 N2 1.370(3) . ?
C12 N2 1.354(3) . ?
C12 H12A 0.9300 . ?
C13 O7 1.248(3) . ?
C13 O8 1.263(3) . ?
C13 C14 1.501(3) . ?
C14 C18 1.353(3) . ?
C14 C15 1.412(4) . ?
C15 C16 1.357(4) . ?
C15 H15A 0.9300 . ?
C16 C17 1.424(4) . ?
C16 H16A 0.9300 . ?
C17 O9 1.255(4) . ?
C17 N3 1.371(4) . ?
C18 N3 1.356(3) . ?
C18 H18A 0.9300 . ?
N1 H1A 0.8600 . ?
N2 H2A 0.8600 . ?
N3 H3B 0.8600 . ?
O1W H1WA 0.8431 . ?
O1W H1WB 0.8504 . ?
O2 Nd1 2.4204(19) 2_557 ?
O2W H2WA 0.8561 . ?
O2W H2WB 0.8430 . ?
O3W H3WA 0.8553 . ?
O3W H3WB 0.8580 . ?
O4W H4WA 0.8553 . ?
O4W H4WB 0.8419 . ?
O5 Nd1 2.4604(16) 2_557 ?
O6 Nd1 2.5236(18) 2_547 ?
O8 Nd1 2.3915(18) 2_457 ?

loop_
_geom_hbond_atom_site_label_D
_geom_hbond_atom_site_label_H
_geom_hbond_atom_site_label_A
_geom_hbond_distance_DH
_geom_hbond_distance_HA
_geom_hbond_distance_DA
_geom_hbond_angle_DHA
_geom_hbond_site_symmetry_A
N1 H1A O4W 0.86 1.96 2.786(3) 161.7 .
N3 H3B O3W 0.86 2.02 2.865(3) 167.8 .
O1W H1WA O4W 0.84 2.02 2.854(3) 167.7 1_455
O1W H1WB O6 0.85 2.04 2.866(2) 164.2 1_465
O1W H1WB O8 0.85 2.64 3.075(3) 113.0 .
O2W H2WA O3 0.86 1.84 2.679(3) 167.4 .
O2W H2WB O5 0.84 2.16 2.893(3) 144.5 1_564
O4W H4WA O9 0.86 2.02 2.859(3) 166.4 2_556
O4W H4WB O3 0.84 1.98 2.795(3) 162.7 2_666
O3W H3WA O9 0.86 2.13 2.980(4) 170.4 2_356
O3W H3WB O1 0.86 2.39 3.129(3) 144.9 1_455
O3W H3WB O4 0.86 2.48 3.094(3) 129.4 1_455
N2 H2A O2W 0.86 1.99 2.738(3) 144.3 2_556
